data_1540750
loop_
_publ_author_name
'Zadrozny, Joseph M.'
'Greer, Samuel M.'
'Hill, Stephen'
'Freedman, Danna E.'

_publ_section_title
;
 A flexible iron(ii) complex in which zero-field splitting is resistant to
 structural variation
;
_journal_issue 1
_journal_name_full 'Chem. Sci.'
_journal_page_first 416
_journal_paper_doi 10.1039/C5SC02477C
_journal_volume 7
_journal_year 2016
_chemical_formula_moiety '(C6 Fe S10), 2(C16 H36 N)'
_chemical_formula_sum 'C38 H72 Fe N2 S10'
_chemical_formula_weight 933.43
_chemical_melting_point ?
_chemical_name_common (Bu4N)2[Fe(C3S5)2]
_chemical_properties_physical 'Air-sensitive, Oxygen-sensitive'
_space_group_crystal_system monoclinic
_space_group_IT_number 14
_space_group_name_Hall '-P 2ybc'
_space_group_name_H-M_alt 'P 1 21/c 1'
_symmetry_space_group_name_Hall '-P 2ybc'
_symmetry_space_group_name_H-M 'P 1 21/c 1'
_atom_sites_solution_hydrogens geom
_audit_creation_date 2015-05-08
_audit_creation_method
;
Olex2 1.2
(compiled 2013.11.15 svn.r2839 for OlexSys, GUI svn.r4713)
;
_audit_update_record
;
2015-05-08 deposited with the CCDC.
2015-10-05 downloaded from the CCDC.
;
_cell_angle_alpha 90
_cell_angle_beta 98.509(3)
_cell_angle_gamma 90
_cell_formula_units_Z 4
_cell_length_a 8.5730(5)
_cell_length_b 32.0602(17)
_cell_length_c 17.6411(9)
_cell_measurement_reflns_used 9748
_cell_measurement_temperature 100(2)
_cell_measurement_theta_max 25.99
_cell_measurement_theta_min 2.40
_cell_volume 4795.3(5)
_computing_cell_refinement 'SAINT v. 8.27 (Bruker, 2012)'
_computing_data_collection 'Apex2 v2.1-4'
_computing_data_reduction 'SAINT v8.27A (Bruker, 2012)'
_computing_molecular_graphics 'Olex2 (Dolomanov et al., 2009)'
_computing_publication_material 'Olex2 (Dolomanov et al., 2009)'
_computing_structure_refinement 'ShelXL (Sheldrick, 2008)'
_diffrn_ambient_temperature 100.03
_diffrn_detector_area_resol_mean 8
_diffrn_measured_fraction_theta_full 0.999
_diffrn_measured_fraction_theta_max 0.998
_diffrn_measurement_device_type 'Bruker APEX-II CCD'
_diffrn_measurement_method '\f and \w scans'
_diffrn_radiation_monochromator graphite
_diffrn_radiation_type MoK\a
_diffrn_radiation_wavelength 0.71073
_diffrn_reflns_av_R_equivalents 0.0885
_diffrn_reflns_av_unetI/netI 0.0420
_diffrn_reflns_laue_measured_fraction_full 0.999
_diffrn_reflns_laue_measured_fraction_max 0.998
_diffrn_reflns_limit_h_max 10
_diffrn_reflns_limit_h_min -10
_diffrn_reflns_limit_k_max 39
_diffrn_reflns_limit_k_min -38
_diffrn_reflns_limit_l_max 21
_diffrn_reflns_limit_l_min -21
_diffrn_reflns_number 87156
_diffrn_reflns_point_group_measured_fraction_full 0.999
_diffrn_reflns_point_group_measured_fraction_max 0.998
_diffrn_reflns_theta_full 26.000
_diffrn_reflns_theta_max 26.018
_diffrn_reflns_theta_min 1.270
_diffrn_source 'sealed tube'
_diffrn_standards_number 0
_exptl_absorpt_coefficient_mu 0.778
_exptl_absorpt_correction_T_max 0.70a39
_exptl_absorpt_correction_T_min 0.6407
_exptl_absorpt_correction_type multi-scan
_exptl_absorpt_process_details
;
SADABS-2012/1 (Bruker,2012) was used for absorption correction.
wR2(int) was 0.1238 before and 0.1057 after correction.
The Ratio of minimum to maximum transmission is 0.9102.
The \l/2 correction factor is 0.0015.
;
_exptl_crystal_colour 'red plate'
_exptl_crystal_density_diffrn 1.293
_exptl_crystal_density_method 'not measured'
_exptl_crystal_description plate
_exptl_crystal_F_000 2000
_exptl_crystal_size_max 0.299
_exptl_crystal_size_mid 0.232
_exptl_crystal_size_min 0.171
_refine_diff_density_max 0.399
_refine_diff_density_min -0.261
_refine_diff_density_rms 0.066
_refine_ls_extinction_method none
_refine_ls_goodness_of_fit_ref 1.094
_refine_ls_hydrogen_treatment mixed
_refine_ls_matrix_type full
_refine_ls_number_parameters 468
_refine_ls_number_reflns 9433
_refine_ls_number_restraints 0
_refine_ls_restrained_S_all 1.094
_refine_ls_R_factor_all 0.0451
_refine_ls_R_factor_gt 0.0334
_refine_ls_shift/su_max 0.002
_refine_ls_shift/su_mean 0.000
_refine_ls_structure_factor_coef Fsqd
_refine_ls_weighting_details 'w=1/[\s^2^(Fo^2^)+(0.0308P)^2^+2.7409P] where P=(Fo^2^+2Fc^2^)/3'
_refine_ls_weighting_scheme calc
_refine_ls_wR_factor_gt 0.0772
_refine_ls_wR_factor_ref 0.0841
_reflns_Friedel_coverage 0.000
_reflns_number_gt 7925
_reflns_number_total 9433
_reflns_threshold_expression 'I > 2\s(I)'
_cod_data_source_file c5sc02477c2.cif
_cod_data_source_block jz3045_0m
_cod_depositor_comments
;
The following automatic conversions were performed:

'_chemical_melting_point' value 'unknown' was changed to '?' - the
value is undefined or not given.

Automatic conversion script
Id: cif_fix_values 4268 2015-11-12 08:31:59Z antanas 
;
_cod_database_code 1540750
_shelx_space_group_comment
;
The symmetry employed for this shelxl refinement is uniquely defined
by the following loop, which should always be used as a source of
symmetry information in preference to the above space-group names.
They are only intended as comments.
;
_olex2_refinement_description
;
1. Fixed Uiso
 At 1.2 times of:
  All C(H,H) groups
 At 1.5 times of:
  All C(H,H,H) groups
2.a Secondary CH2 refined with riding coordinates:
 C27(H27A,H27B), C28(H28A,H28B), C23(H23A,H23B), C35(H35A,H35B), C11(H11A,
 H11B), C31(H31A,H31B), C36(H36A,H36B), C29(H29A,H29B), C15(H15A,H15B),
 C19(H19A,H19B), C16(H16A,H16B), C32(H32A,H32B), C7(H7A,H7B), C20(H20A,H20B),
 C12(H12A,H12B), C37(H37A,H37B), C17(H17A,H17B), C8(H8A,H8B), C9(H9A,H9B),
 C24(H24A,H24B), C33(H33A,H33B), C13(H13A,H13B), C21(H21A,H21B), C25(H25A,H25B)
2.b Idealised Me refined as rotating group:
 C10(H10A,H10B,H10C), C38(H38A,H38B,H38C), C18(H18A,H18B,H18C), C34(H34A,H34B,
 H34C), C22(H22A,H22B,H22C), C30(H30A,H30B,H30C), C14(H14A,H14B,H14C), C26(H26A,
 H26B,H26C)
;
_shelx_shelxl_version_number 2014/7

loop_
_space_group_symop_operation_xyz
'x, y, z'
'-x, y+1/2, -z+1/2'
'-x, -y, -z'
'x, -y-1/2, z-1/2'

loop_
_atom_site_label
_atom_site_type_symbol
_atom_site_fract_x
_atom_site_fract_y
_atom_site_fract_z
_atom_site_U_iso_or_equiv
_atom_site_adp_type
_atom_site_occupancy
_atom_site_site_symmetry_order
_atom_site_calc_flag
_atom_site_refinement_flags_posn
Fe1 Fe 0.50616(3) 0.37647(2) 0.72254(2) 0.01486(8) Uani 1 1 d .
S9 S 0.29550(6) 0.41626(2) 0.46504(3) 0.01660(12) Uani 1 1 d .
S7 S 0.46061(6) 0.42683(2) 0.62563(3) 0.01676(12) Uani 1 1 d .
S4 S 0.87523(6) 0.37446(2) 0.95707(3) 0.01690(12) Uani 1 1 d .
S1 S 0.75406(6) 0.35997(2) 0.79041(3) 0.01614(12) Uani 1 1 d .
S2 S 0.41756(6) 0.40526(2) 0.83085(3) 0.01931(12) Uani 1 1 d .
S8 S 0.26981(6) 0.32761(2) 0.47254(3) 0.01985(12) Uani 1 1 d .
S3 S 0.59165(6) 0.41183(2) 0.99173(3) 0.01925(12) Uani 1 1 d .
S5 S 0.86275(7) 0.40003(2) 1.11870(3) 0.02102(13) Uani 1 1 d .
S6 S 0.41835(6) 0.32128(2) 0.63858(3) 0.01979(12) Uani 1 1 d .
S10 S 0.13637(7) 0.37196(2) 0.32675(3) 0.02357(13) Uani 1 1 d .
N2 N 1.02062(18) 0.52299(5) 0.27001(9) 0.0111(3) Uani 1 1 d .
N1 N -0.11058(19) 0.22837(5) 0.69559(9) 0.0125(3) Uani 1 1 d .
C27 C 0.9088(2) 0.50980(6) 0.19903(11) 0.0132(4) Uani 1 1 d .
H27A H 0.7992 0.5131 0.2097 0.016 Uiso 1 1 calc R
H27B H 0.9256 0.4798 0.1899 0.016 Uiso 1 1 calc R
C28 C 0.9249(2) 0.53357(6) 0.12570(11) 0.0150(4) Uani 1 1 d .
H28A H 1.0312 0.5290 0.1117 0.018 Uiso 1 1 calc R
H28B H 0.9110 0.5638 0.1337 0.018 Uiso 1 1 calc R
C23 C 1.0039(2) 0.49237(6) 0.33445(11) 0.0127(4) Uani 1 1 d .
H23A H 1.0266 0.4640 0.3170 0.015 Uiso 1 1 calc R
H23B H 1.0848 0.4991 0.3788 0.015 Uiso 1 1 calc R
C35 C 0.9776(2) 0.56721(6) 0.29093(11) 0.0128(4) Uani 1 1 d .
H35A H 0.9997 0.5863 0.2497 0.015 Uiso 1 1 calc R
H35B H 0.8627 0.5683 0.2926 0.015 Uiso 1 1 calc R
C11 C 0.0255(2) 0.20491(6) 0.66789(11) 0.0129(4) Uani 1 1 d .
H11A H 0.0981 0.1950 0.7133 0.015 Uiso 1 1 calc R
H11B H -0.0176 0.1800 0.6389 0.015 Uiso 1 1 calc R
C31 C 1.1918(2) 0.52222(6) 0.25571(11) 0.0130(4) Uani 1 1 d .
H31A H 1.2039 0.5427 0.2150 0.016 Uiso 1 1 calc R
H31B H 1.2598 0.5315 0.3030 0.016 Uiso 1 1 calc R
C36 C 1.0634(2) 0.58337(6) 0.36683(11) 0.0147(4) Uani 1 1 d .
H36A H 1.1788 0.5814 0.3671 0.018 Uiso 1 1 calc R
H36B H 1.0357 0.5660 0.4093 0.018 Uiso 1 1 calc R
C29 C 0.7992(3) 0.51795(7) 0.06139(11) 0.0183(4) Uani 1 1 d .
H29A H 0.8169 0.4880 0.0524 0.022 Uiso 1 1 calc R
H29B H 0.6938 0.5209 0.0775 0.022 Uiso 1 1 calc R
C15 C -0.2111(2) 0.25025(6) 0.62936(11) 0.0140(4) Uani 1 1 d .
H15A H -0.1438 0.2705 0.6067 0.017 Uiso 1 1 calc R
H15B H -0.2941 0.2663 0.6499 0.017 Uiso 1 1 calc R
C19 C -0.2060(2) 0.19599(6) 0.73189(11) 0.0136(4) Uani 1 1 d .
H19A H -0.1338 0.1803 0.7708 0.016 Uiso 1 1 calc R
H19B H -0.2505 0.1759 0.6918 0.016 Uiso 1 1 calc R
C16 C -0.2898(2) 0.22192(6) 0.56590(11) 0.0161(4) Uani 1 1 d .
H16A H -0.3728 0.2051 0.5850 0.019 Uiso 1 1 calc R
H16B H -0.2109 0.2026 0.5498 0.019 Uiso 1 1 calc R
C32 C 1.2512(2) 0.48008(6) 0.23236(11) 0.0150(4) Uani 1 1 d .
H32A H 1.1842 0.4702 0.1853 0.018 Uiso 1 1 calc R
H32B H 1.2445 0.4595 0.2735 0.018 Uiso 1 1 calc R
C2 C 0.5886(2) 0.39709(6) 0.89566(11) 0.0160(4) Uani 1 1 d .
C7 C -0.0490(2) 0.26191(6) 0.75284(11) 0.0151(4) Uani 1 1 d .
H7A H -0.1403 0.2768 0.7685 0.018 Uiso 1 1 calc R
H7B H 0.0113 0.2824 0.7268 0.018 Uiso 1 1 calc R
C5 C 0.3624(2) 0.35168(6) 0.55674(11) 0.0155(4) Uani 1 1 d .
C20 C -0.3406(2) 0.21347(6) 0.77001(12) 0.0176(4) Uani 1 1 d .
H20A H -0.4061 0.2323 0.7339 0.021 Uiso 1 1 calc R
H20B H -0.2968 0.2299 0.8158 0.021 Uiso 1 1 calc R
C12 C 0.1203(2) 0.23011(6) 0.61740(12) 0.0171(4) Uani 1 1 d .
H12A H 0.1387 0.2586 0.6387 0.021 Uiso 1 1 calc R
H12B H 0.0600 0.2326 0.5652 0.021 Uiso 1 1 calc R
C37 C 1.0178(3) 0.62872(6) 0.37869(12) 0.0179(4) Uani 1 1 d .
H37A H 1.0453 0.6459 0.3360 0.021 Uiso 1 1 calc R
H37B H 0.9023 0.6306 0.3781 0.021 Uiso 1 1 calc R
C10 C 0.1689(3) 0.31948(7) 0.85358(12) 0.0219(5) Uani 1 1 d .
H10A H 0.0949 0.3338 0.8145 0.033 Uiso 1 1 calc GR
H10B H 0.2608 0.3101 0.8310 0.033 Uiso 1 1 calc GR
H10C H 0.2033 0.3386 0.8961 0.033 Uiso 1 1 calc GR
C1 C 0.7235(2) 0.37921(6) 0.87973(11) 0.0147(4) Uani 1 1 d .
C4 C 0.3770(2) 0.39376(6) 0.55245(11) 0.0143(4) Uani 1 1 d .
C17 C -0.3627(3) 0.24817(7) 0.49759(11) 0.0189(5) Uani 1 1 d .
H17A H -0.4333 0.2693 0.5153 0.023 Uiso 1 1 calc R
H17B H -0.2778 0.2631 0.4763 0.023 Uiso 1 1 calc R
C8 C 0.0561(3) 0.24667(7) 0.82490(12) 0.0200(5) Uani 1 1 d .
H8A H 0.1572 0.2363 0.8113 0.024 Uiso 1 1 calc R
H8B H 0.0039 0.2233 0.8478 0.024 Uiso 1 1 calc R
C9 C 0.0881(3) 0.28204(7) 0.88322(12) 0.0194(5) Uani 1 1 d .
H9A H -0.0132 0.2912 0.8983 0.023 Uiso 1 1 calc R
H9B H 0.1550 0.2713 0.9297 0.023 Uiso 1 1 calc R
C24 C 0.8436(2) 0.49195(7) 0.36116(12) 0.0189(5) Uani 1 1 d .
H24A H 0.7615 0.4844 0.3178 0.023 Uiso 1 1 calc R
H24B H 0.8191 0.5201 0.3791 0.023 Uiso 1 1 calc R
C33 C 1.4214(2) 0.48382(7) 0.21794(13) 0.0209(5) Uani 1 1 d .
H33A H 1.4850 0.4974 0.2626 0.025 Uiso 1 1 calc R
H33B H 1.4255 0.5017 0.1725 0.025 Uiso 1 1 calc R
C13 C 0.2789(2) 0.20888(7) 0.61312(13) 0.0199(5) Uani 1 1 d .
H13A H 0.3371 0.2257 0.5794 0.024 Uiso 1 1 calc R
H13B H 0.3415 0.2089 0.6650 0.024 Uiso 1 1 calc R
C38 C 1.1021(3) 0.64571(7) 0.45445(12) 0.0245(5) Uani 1 1 d .
H38A H 1.2159 0.6467 0.4530 0.037 Uiso 1 1 calc GR
H38B H 1.0811 0.6275 0.4964 0.037 Uiso 1 1 calc GR
H38C H 1.0636 0.6739 0.4627 0.037 Uiso 1 1 calc GR
C21 C -0.4434(3) 0.17796(7) 0.79385(12) 0.0208(5) Uani 1 1 d .
H21A H -0.5375 0.1902 0.8118 0.025 Uiso 1 1 calc R
H21B H -0.4804 0.1606 0.7483 0.025 Uiso 1 1 calc R
C18 C -0.4563(3) 0.22190(7) 0.43470(12) 0.0224(5) Uani 1 1 d .
H18A H -0.5078 0.2402 0.3940 0.034 Uiso 1 1 calc GR
H18B H -0.5365 0.2058 0.4562 0.034 Uiso 1 1 calc GR
H18C H -0.3849 0.2028 0.4134 0.034 Uiso 1 1 calc GR
C6 C 0.2285(2) 0.37163(6) 0.41665(12) 0.0170(4) Uani 1 1 d .
C34 C 1.4922(3) 0.44123(7) 0.20474(13) 0.0265(5) Uani 1 1 d .
H34A H 1.4294 0.4277 0.1606 0.040 Uiso 1 1 calc GR
H34B H 1.4920 0.4239 0.2504 0.040 Uiso 1 1 calc GR
H34C H 1.6008 0.4448 0.1947 0.040 Uiso 1 1 calc GR
C25 C 0.8424(2) 0.46077(7) 0.42582(12) 0.0208(5) Uani 1 1 d .
H25A H 0.9246 0.4686 0.4690 0.025 Uiso 1 1 calc R
H25B H 0.8686 0.4328 0.4077 0.025 Uiso 1 1 calc R
C22 C -0.3587(3) 0.15013(8) 0.85667(13) 0.0288(5) Uani 1 1 d .
H22A H -0.2722 0.1355 0.8374 0.043 Uiso 1 1 calc GR
H22B H -0.4331 0.1297 0.8721 0.043 Uiso 1 1 calc GR
H22C H -0.3161 0.1673 0.9009 0.043 Uiso 1 1 calc GR
C30 C 0.8017(3) 0.54184(8) -0.01298(12) 0.0258(5) Uani 1 1 d .
H30A H 0.7214 0.5304 -0.0529 0.039 Uiso 1 1 calc GR
H30B H 0.9060 0.5391 -0.0290 0.039 Uiso 1 1 calc GR
H30C H 0.7794 0.5714 -0.0050 0.039 Uiso 1 1 calc GR
C14 C 0.2671(3) 0.16430(7) 0.58342(13) 0.0245(5) Uani 1 1 d .
H14A H 0.2000 0.1636 0.5334 0.037 Uiso 1 1 calc GR
H14B H 0.2211 0.1466 0.6196 0.037 Uiso 1 1 calc GR
H14C H 0.3726 0.1540 0.5781 0.037 Uiso 1 1 calc GR
C3 C 0.7802(2) 0.39569(6) 1.02742(11) 0.0167(4) Uani 1 1 d .
C26 C 0.6836(3) 0.45895(7) 0.45409(13) 0.0254(5) Uani 1 1 d .
H26A H 0.6014 0.4519 0.4113 0.038 Uiso 1 1 calc GR
H26B H 0.6603 0.4861 0.4752 0.038 Uiso 1 1 calc GR
H26C H 0.6866 0.4376 0.4940 0.038 Uiso 1 1 calc GR

loop_
_atom_site_aniso_label
_atom_site_aniso_U_11
_atom_site_aniso_U_22
_atom_site_aniso_U_33
_atom_site_aniso_U_23
_atom_site_aniso_U_13
_atom_site_aniso_U_12
Fe1 0.01312(15) 0.01323(16) 0.01845(16) -0.00107(12) 0.00301(12) 0.00054(11)
S9 0.0169(3) 0.0134(3) 0.0186(3) -0.0017(2) -0.0004(2) -0.0024(2)
S7 0.0183(3) 0.0126(3) 0.0185(3) -0.0027(2) -0.0003(2) -0.0015(2)
S4 0.0174(3) 0.0181(3) 0.0155(3) 0.0008(2) 0.0037(2) 0.0047(2)
S1 0.0153(3) 0.0180(3) 0.0157(3) 0.0000(2) 0.0045(2) 0.0044(2)
S2 0.0136(3) 0.0228(3) 0.0218(3) -0.0035(2) 0.0036(2) 0.0036(2)
S8 0.0226(3) 0.0129(3) 0.0226(3) -0.0040(2) -0.0018(2) -0.0014(2)
S3 0.0192(3) 0.0212(3) 0.0185(3) -0.0023(2) 0.0065(2) 0.0046(2)
S5 0.0308(3) 0.0166(3) 0.0156(3) 0.0007(2) 0.0033(2) 0.0065(2)
S6 0.0227(3) 0.0125(3) 0.0229(3) -0.0004(2) -0.0008(2) 0.0003(2)
S10 0.0287(3) 0.0189(3) 0.0207(3) -0.0031(2) -0.0045(2) -0.0038(2)
N2 0.0107(8) 0.0107(8) 0.0116(8) -0.0001(7) 0.0008(6) 0.0004(6)
N1 0.0150(9) 0.0089(8) 0.0130(8) 0.0004(6) -0.0002(7) 0.0021(7)
C27 0.0115(10) 0.0136(10) 0.0135(10) -0.0010(8) -0.0018(8) -0.0007(8)
C28 0.0147(10) 0.0170(11) 0.0129(10) 0.0002(8) 0.0011(8) -0.0005(8)
C23 0.0155(10) 0.0110(10) 0.0110(9) 0.0031(8) 0.0006(8) 0.0011(8)
C35 0.0126(10) 0.0109(10) 0.0150(10) 0.0009(8) 0.0023(8) 0.0023(8)
C11 0.0116(10) 0.0115(10) 0.0152(10) -0.0003(8) 0.0005(8) 0.0028(8)
C31 0.0098(10) 0.0139(10) 0.0154(10) -0.0005(8) 0.0019(8) -0.0010(8)
C36 0.0168(10) 0.0138(11) 0.0131(10) -0.0007(8) 0.0005(8) 0.0017(8)
C29 0.0197(11) 0.0186(11) 0.0154(10) -0.0026(9) -0.0017(8) 0.0020(9)
C15 0.0137(10) 0.0130(10) 0.0145(10) 0.0027(8) -0.0007(8) 0.0033(8)
C19 0.0155(10) 0.0109(10) 0.0142(10) 0.0016(8) 0.0021(8) 0.0001(8)
C16 0.0150(10) 0.0155(11) 0.0166(10) 0.0017(8) -0.0008(8) 0.0005(8)
C32 0.0158(10) 0.0139(11) 0.0157(10) -0.0002(8) 0.0034(8) 0.0002(8)
C2 0.0191(11) 0.0122(11) 0.0177(10) -0.0001(8) 0.0056(8) -0.0006(8)
C7 0.0174(11) 0.0106(10) 0.0165(10) -0.0026(8) -0.0005(8) 0.0002(8)
C5 0.0124(10) 0.0167(11) 0.0172(10) -0.0038(8) 0.0017(8) -0.0012(8)
C20 0.0178(11) 0.0164(11) 0.0188(11) 0.0010(9) 0.0035(8) 0.0027(8)
C12 0.0150(10) 0.0162(11) 0.0200(11) 0.0022(9) 0.0021(8) -0.0003(8)
C37 0.0241(12) 0.0136(11) 0.0171(10) 0.0003(8) 0.0066(9) 0.0024(9)
C10 0.0206(12) 0.0218(12) 0.0212(11) -0.0013(9) -0.0038(9) -0.0011(9)
C1 0.0166(11) 0.0134(11) 0.0143(10) 0.0011(8) 0.0031(8) 0.0003(8)
C4 0.0105(10) 0.0147(11) 0.0179(10) -0.0020(8) 0.0028(8) -0.0002(8)
C17 0.0200(11) 0.0195(12) 0.0164(10) 0.0008(9) -0.0003(9) 0.0014(9)
C8 0.0255(12) 0.0152(11) 0.0171(11) 0.0000(9) -0.0043(9) 0.0025(9)
C9 0.0216(11) 0.0192(11) 0.0157(10) -0.0025(9) -0.0027(9) -0.0001(9)
C24 0.0145(11) 0.0214(12) 0.0215(11) 0.0073(9) 0.0050(9) 0.0030(9)
C33 0.0160(11) 0.0221(12) 0.0249(12) -0.0070(9) 0.0036(9) 0.0007(9)
C13 0.0127(10) 0.0233(12) 0.0243(11) -0.0013(9) 0.0046(9) -0.0013(9)
C38 0.0392(14) 0.0164(12) 0.0186(11) -0.0033(9) 0.0062(10) -0.0025(10)
C21 0.0172(11) 0.0231(12) 0.0225(11) 0.0014(9) 0.0048(9) 0.0001(9)
C18 0.0206(12) 0.0284(13) 0.0167(11) 0.0019(9) -0.0021(9) -0.0016(9)
C6 0.0150(10) 0.0158(11) 0.0203(11) -0.0031(8) 0.0029(8) -0.0003(8)
C34 0.0208(12) 0.0305(14) 0.0281(12) -0.0073(10) 0.0035(10) 0.0082(10)
C25 0.0190(11) 0.0245(12) 0.0194(11) 0.0065(9) 0.0043(9) -0.0019(9)
C22 0.0322(14) 0.0292(14) 0.0254(12) 0.0088(10) 0.0058(10) -0.0020(11)
C30 0.0242(12) 0.0381(15) 0.0139(11) 0.0017(10) -0.0013(9) 0.0036(10)
C14 0.0215(12) 0.0231(12) 0.0308(13) -0.0019(10) 0.0098(10) 0.0014(9)
C3 0.0233(11) 0.0096(10) 0.0181(11) 0.0019(8) 0.0061(9) 0.0034(8)
C26 0.0241(12) 0.0267(13) 0.0272(12) 0.0081(10) 0.0098(10) -0.0023(10)

loop_
_atom_type_symbol
_atom_type_description
_atom_type_scat_dispersion_real
_atom_type_scat_dispersion_imag
_atom_type_scat_source
C C 0.0033 0.0016 'International Tables Vol C Tables 4.2.6.8 and 6.1.1.4'
H H 0.0000 0.0000 'International Tables Vol C Tables 4.2.6.8 and 6.1.1.4'
N N 0.0061 0.0033 'International Tables Vol C Tables 4.2.6.8 and 6.1.1.4'
S S 0.1246 0.1234 'International Tables Vol C Tables 4.2.6.8 and 6.1.1.4'
Fe Fe 0.3463 0.8444 'International Tables Vol C Tables 4.2.6.8 and 6.1.1.4'

loop_
_geom_angle_atom_site_label_1
_geom_angle_atom_site_label_2
_geom_angle_atom_site_label_3
_geom_angle
S7 Fe1 S2 106.50(2)
S7 Fe1 S6 93.18(2)
S1 Fe1 S7 124.75(2)
S1 Fe1 S2 92.93(2)
S1 Fe1 S6 109.45(2)
S2 Fe1 S6 134.00(2)
C6 S9 C4 98.89(10)
C4 S7 Fe1 97.32(7)
C3 S4 C1 98.72(10)
C1 S1 Fe1 97.80(7)
C2 S2 Fe1 97.64(7)
C6 S8 C5 98.78(10)
C3 S3 C2 98.69(10)
C5 S6 Fe1 97.09(7)
C27 N2 C23 108.52(14)
C27 N2 C35 108.20(14)
C27 N2 C31 111.36(14)
C23 N2 C31 108.16(14)
C35 N2 C23 111.44(14)
C35 N2 C31 109.18(14)
C15 N1 C11 110.79(14)
C15 N1 C19 111.13(15)
C19 N1 C11 106.41(14)
C7 N1 C11 110.79(15)
C7 N1 C15 106.69(14)
C7 N1 C19 111.10(15)
N2 C27 H27A 108.3
N2 C27 H27B 108.3
N2 C27 C28 115.75(16)
H27A C27 H27B 107.4
C28 C27 H27A 108.3
C28 C27 H27B 108.3
C27 C28 H28A 109.9
C27 C28 H28B 109.9
C27 C28 C29 108.88(16)
H28A C28 H28B 108.3
C29 C28 H28A 109.9
C29 C28 H28B 109.9
N2 C23 H23A 108.5
N2 C23 H23B 108.5
H23A C23 H23B 107.5
C24 C23 N2 115.25(15)
C24 C23 H23A 108.5
C24 C23 H23B 108.5
N2 C35 H35A 108.5
N2 C35 H35B 108.5
H35A C35 H35B 107.5
C36 C35 N2 115.29(15)
C36 C35 H35A 108.5
C36 C35 H35B 108.5
N1 C11 H11A 108.5
N1 C11 H11B 108.5
H11A C11 H11B 107.5
C12 C11 N1 115.12(16)
C12 C11 H11A 108.5
C12 C11 H11B 108.5
N2 C31 H31A 108.4
N2 C31 H31B 108.4
H31A C31 H31B 107.5
C32 C31 N2 115.32(16)
C32 C31 H31A 108.4
C32 C31 H31B 108.4
C35 C36 H36A 109.6
C35 C36 H36B 109.6
C35 C36 C37 110.14(16)
H36A C36 H36B 108.1
C37 C36 H36A 109.6
C37 C36 H36B 109.6
C28 C29 H29A 109.2
C28 C29 H29B 109.2
H29A C29 H29B 107.9
C30 C29 C28 112.11(18)
C30 C29 H29A 109.2
C30 C29 H29B 109.2
N1 C15 H15A 108.4
N1 C15 H15B 108.4
N1 C15 C16 115.51(16)
H15A C15 H15B 107.5
C16 C15 H15A 108.4
C16 C15 H15B 108.4
N1 C19 H19A 108.5
N1 C19 H19B 108.5
N1 C19 C20 115.09(16)
H19A C19 H19B 107.5
C20 C19 H19A 108.5
C20 C19 H19B 108.5
C15 C16 H16A 109.7
C15 C16 H16B 109.7
C15 C16 C17 109.72(17)
H16A C16 H16B 108.2
C17 C16 H16A 109.7
C17 C16 H16B 109.7
C31 C32 H32A 109.7
C31 C32 H32B 109.7
C31 C32 C33 110.04(16)
H32A C32 H32B 108.2
C33 C32 H32A 109.7
C33 C32 H32B 109.7
S2 C2 S3 118.98(12)
C1 C2 S2 126.05(16)
C1 C2 S3 114.95(16)
N1 C7 H7A 108.4
N1 C7 H7B 108.4
N1 C7 C8 115.62(16)
H7A C7 H7B 107.4
C8 C7 H7A 108.4
C8 C7 H7B 108.4
S6 C5 S8 119.20(12)
C4 C5 S8 115.05(15)
C4 C5 S6 125.67(16)
C19 C20 H20A 109.5
C19 C20 H20B 109.5
C19 C20 C21 110.52(17)
H20A C20 H20B 108.1
C21 C20 H20A 109.5
C21 C20 H20B 109.5
C11 C12 H12A 109.6
C11 C12 H12B 109.6
C11 C12 C13 110.31(17)
H12A C12 H12B 108.1
C13 C12 H12A 109.6
C13 C12 H12B 109.6
C36 C37 H37A 109.4
C36 C37 H37B 109.4
H37A C37 H37B 108.0
C38 C37 C36 111.25(17)
C38 C37 H37A 109.4
C38 C37 H37B 109.4
H10A C10 H10B 109.5
H10A C10 H10C 109.5
H10B C10 H10C 109.5
C9 C10 H10A 109.5
C9 C10 H10B 109.5
C9 C10 H10C 109.5
S4 C1 S1 118.70(12)
C2 C1 S4 115.72(15)
C2 C1 S1 125.56(16)
S7 C4 S9 117.97(12)
C5 C4 S9 115.47(15)
C5 C4 S7 126.51(16)
C16 C17 H17A 109.1
C16 C17 H17B 109.1
H17A C17 H17B 107.9
C18 C17 C16 112.34(18)
C18 C17 H17A 109.1
C18 C17 H17B 109.1
C7 C8 H8A 109.6
C7 C8 H8B 109.6
C7 C8 C9 110.37(17)
H8A C8 H8B 108.1
C9 C8 H8A 109.6
C9 C8 H8B 109.6
C10 C9 C8 113.63(18)
C10 C9 H9A 108.8
C10 C9 H9B 108.8
C8 C9 H9A 108.8
C8 C9 H9B 108.8
H9A C9 H9B 107.7
C23 C24 H24A 109.6
C23 C24 H24B 109.6
C23 C24 C25 110.26(17)
H24A C24 H24B 108.1
C25 C24 H24A 109.6
C25 C24 H24B 109.6
C32 C33 H33A 109.3
C32 C33 H33B 109.3
C32 C33 C34 111.58(18)
H33A C33 H33B 108.0
C34 C33 H33A 109.3
C34 C33 H33B 109.3
C12 C13 H13A 108.6
C12 C13 H13B 108.6
H13A C13 H13B 107.5
C14 C13 C12 114.86(18)
C14 C13 H13A 108.6
C14 C13 H13B 108.6
C37 C38 H38A 109.5
C37 C38 H38B 109.5
C37 C38 H38C 109.5
H38A C38 H38B 109.5
H38A C38 H38C 109.5
H38B C38 H38C 109.5
C20 C21 H21A 108.8
C20 C21 H21B 108.8
H21A C21 H21B 107.7
C22 C21 C20 113.76(18)
C22 C21 H21A 108.8
C22 C21 H21B 108.8
C17 C18 H18A 109.5
C17 C18 H18B 109.5
C17 C18 H18C 109.5
H18A C18 H18B 109.5
H18A C18 H18C 109.5
H18B C18 H18C 109.5
S9 C6 S8 111.77(12)
S10 C6 S9 122.96(13)
S10 C6 S8 125.27(12)
C33 C34 H34A 109.5
C33 C34 H34B 109.5
C33 C34 H34C 109.5
H34A C34 H34B 109.5
H34A C34 H34C 109.5
H34B C34 H34C 109.5
C24 C25 H25A 109.2
C24 C25 H25B 109.2
C24 C25 C26 112.22(18)
H25A C25 H25B 107.9
C26 C25 H25A 109.2
C26 C25 H25B 109.2
C21 C22 H22A 109.5
C21 C22 H22B 109.5
C21 C22 H22C 109.5
H22A C22 H22B 109.5
H22A C22 H22C 109.5
H22B C22 H22C 109.5
C29 C30 H30A 109.5
C29 C30 H30B 109.5
C29 C30 H30C 109.5
H30A C30 H30B 109.5
H30A C30 H30C 109.5
H30B C30 H30C 109.5
C13 C14 H14A 109.5
C13 C14 H14B 109.5
C13 C14 H14C 109.5
H14A C14 H14B 109.5
H14A C14 H14C 109.5
H14B C14 H14C 109.5
S4 C3 S3 111.91(12)
S5 C3 S4 123.43(13)
S5 C3 S3 124.67(12)
C25 C26 H26A 109.5
C25 C26 H26B 109.5
C25 C26 H26C 109.5
H26A C26 H26B 109.5
H26A C26 H26C 109.5
H26B C26 H26C 109.5

loop_
_geom_bond_atom_site_label_1
_geom_bond_atom_site_label_2
_geom_bond_distance
Fe1 S7 2.3418(6)
Fe1 S1 2.3402(6)
Fe1 S2 2.3471(6)
Fe1 S6 2.3581(6)
S9 C4 1.751(2)
S9 C6 1.721(2)
S7 C4 1.741(2)
S4 C1 1.747(2)
S4 C3 1.722(2)
S1 C1 1.747(2)
S2 C2 1.740(2)
S8 C5 1.756(2)
S8 C6 1.728(2)
S3 C2 1.756(2)
S3 C3 1.725(2)
S5 C3 1.666(2)
S6 C5 1.749(2)
S10 C6 1.664(2)
N2 C27 1.520(2)
N2 C23 1.525(2)
N2 C35 1.524(2)
N2 C31 1.526(2)
N1 C11 1.528(2)
N1 C15 1.517(2)
N1 C19 1.521(2)
N1 C7 1.516(2)
C27 H27A 0.9900
C27 H27B 0.9900
C27 C28 1.525(3)
C28 H28A 0.9900
C28 H28B 0.9900
C28 C29 1.529(3)
C23 H23A 0.9900
C23 H23B 0.9900
C23 C24 1.518(3)
C35 H35A 0.9900
C35 H35B 0.9900
C35 C36 1.520(3)
C11 H11A 0.9900
C11 H11B 0.9900
C11 C12 1.523(3)
C31 H31A 0.9900
C31 H31B 0.9900
C31 C32 1.522(3)
C36 H36A 0.9900
C36 H36B 0.9900
C36 C37 1.528(3)
C29 H29A 0.9900
C29 H29B 0.9900
C29 C30 1.522(3)
C15 H15A 0.9900
C15 H15B 0.9900
C15 C16 1.520(3)
C19 H19A 0.9900
C19 H19B 0.9900
C19 C20 1.525(3)
C16 H16A 0.9900
C16 H16B 0.9900
C16 C17 1.526(3)
C32 H32A 0.9900
C32 H32B 0.9900
C32 C33 1.523(3)
C2 C1 1.358(3)
C7 H7A 0.9900
C7 H7B 0.9900
C7 C8 1.526(3)
C5 C4 1.358(3)
C20 H20A 0.9900
C20 H20B 0.9900
C20 C21 1.536(3)
C12 H12A 0.9900
C12 H12B 0.9900
C12 C13 1.532(3)
C37 H37A 0.9900
C37 H37B 0.9900
C37 C38 1.523(3)
C10 H10A 0.9800
C10 H10B 0.9800
C10 H10C 0.9800
C10 C9 1.517(3)
C17 H17A 0.9900
C17 H17B 0.9900
C17 C18 1.523(3)
C8 H8A 0.9900
C8 H8B 0.9900
C8 C9 1.528(3)
C9 H9A 0.9900
C9 H9B 0.9900
C24 H24A 0.9900
C24 H24B 0.9900
C24 C25 1.518(3)
C33 H33A 0.9900
C33 H33B 0.9900
C33 C34 1.526(3)
C13 H13A 0.9900
C13 H13B 0.9900
C13 C14 1.520(3)
C38 H38A 0.9800
C38 H38B 0.9800
C38 H38C 0.9800
C21 H21A 0.9900
C21 H21B 0.9900
C21 C22 1.521(3)
C18 H18A 0.9800
C18 H18B 0.9800
C18 H18C 0.9800
C34 H34A 0.9800
C34 H34B 0.9800
C34 H34C 0.9800
C25 H25A 0.9900
C25 H25B 0.9900
C25 C26 1.518(3)
C22 H22A 0.9800
C22 H22B 0.9800
C22 H22C 0.9800
C30 H30A 0.9800
C30 H30B 0.9800
C30 H30C 0.9800
C14 H14A 0.9800
C14 H14B 0.9800
C14 H14C 0.9800
C26 H26A 0.9800
C26 H26B 0.9800
C26 H26C 0.9800

loop_
_geom_torsion_atom_site_label_1
_geom_torsion_atom_site_label_2
_geom_torsion_atom_site_label_3
_geom_torsion_atom_site_label_4
_geom_torsion
Fe1 S7 C4 S9 172.56(10)
Fe1 S7 C4 C5 -4.71(19)
Fe1 S1 C1 S4 178.97(10)
Fe1 S1 C1 C2 0.62(19)
Fe1 S2 C2 S3 -178.35(10)
Fe1 S2 C2 C1 0.3(2)
Fe1 S6 C5 S8 -175.19(10)
Fe1 S6 C5 C4 1.42(19)
S2 C2 C1 S4 -179.06(12)
S2 C2 C1 S1 -0.7(3)
S8 C5 C4 S9 1.9(2)
S8 C5 C4 S7 179.25(12)
S3 C2 C1 S4 -0.4(2)
S3 C2 C1 S1 177.98(12)
S6 C5 C4 S9 -174.81(12)
S6 C5 C4 S7 2.5(3)
N2 C27 C28 C29 -177.23(16)
N2 C23 C24 C25 -179.28(17)
N2 C35 C36 C37 176.48(16)
N2 C31 C32 C33 178.58(16)
N1 C11 C12 C13 163.06(16)
N1 C15 C16 C17 -170.34(16)
N1 C19 C20 C21 171.53(16)
N1 C7 C8 C9 -170.83(17)
C27 N2 C23 C24 -64.3(2)
C27 N2 C35 C36 172.21(16)
C27 N2 C31 C32 -59.3(2)
C27 C28 C29 C30 176.95(17)
C23 N2 C27 C28 -172.32(16)
C23 N2 C35 C36 53.0(2)
C23 N2 C31 C32 59.9(2)
C23 C24 C25 C26 -179.51(18)
C35 N2 C27 C28 66.6(2)
C35 N2 C23 C24 54.8(2)
C35 N2 C31 C32 -178.68(16)
C35 C36 C37 C38 179.95(17)
C11 N1 C15 C16 61.3(2)
C11 N1 C19 C20 174.80(16)
C11 N1 C7 C8 -59.4(2)
C11 C12 C13 C14 57.5(2)
C31 N2 C27 C28 -53.4(2)
C31 N2 C23 C24 174.78(16)
C31 N2 C35 C36 -66.4(2)
C31 C32 C33 C34 172.46(18)
C15 N1 C11 C12 49.0(2)
C15 N1 C19 C20 -64.5(2)
C15 N1 C7 C8 179.97(17)
C15 C16 C17 C18 -174.87(17)
C19 N1 C11 C12 169.94(16)
C19 N1 C15 C16 -56.8(2)
C19 N1 C7 C8 58.7(2)
C19 C20 C21 C22 66.2(2)
C2 S3 C3 S4 0.82(13)
C2 S3 C3 S5 -179.43(14)
C7 N1 C11 C12 -69.2(2)
C7 N1 C15 C16 -178.04(16)
C7 N1 C19 C20 54.1(2)
C7 C8 C9 C10 -59.4(2)
C5 S8 C6 S9 1.01(13)
C5 S8 C6 S10 -179.32(14)
C1 S4 C3 S3 -0.99(13)
C1 S4 C3 S5 179.26(14)
C4 S9 C6 S8 -0.17(13)
C4 S9 C6 S10 -179.85(14)
C6 S9 C4 S7 -178.65(12)
C6 S9 C4 C5 -1.08(17)
C6 S8 C5 S6 175.16(12)
C6 S8 C5 C4 -1.80(18)
C3 S4 C1 S1 -177.64(12)
C3 S4 C1 C2 0.86(18)
C3 S3 C2 S2 178.50(12)
C3 S3 C2 C1 -0.26(18)
